data_4073732
loop_
_publ_author_name
'Occhipinti, Giovanni'
'Bj\/orsvik, Hans-Ren\'e'
'T\"ornroos, Karl Wilhelm'
'F\"urstner, Alois'
'Jensen, Vidar R.'

_publ_section_title
;
 The First Imidazolium-Substituted Metal Alkylidene
;
_journal_issue 18
_journal_name_full Organometallics
_journal_page_first 4383
_journal_paper_doi 10.1021/om700590v
_journal_volume 26
_journal_year 2007
_chemical_formula_moiety 'C48 H48 N6 O7 Ru'
_chemical_formula_sum 'C48 H48 N6 O7 Ru'
_chemical_formula_weight 921.99
_chemical_name_systematic ?
_space_group_IT_number 14
_symmetry_cell_setting monoclinic
_symmetry_space_group_name_Hall '-P 2yn'
_symmetry_space_group_name_H-M 'P 1 21/n 1'
_atom_sites_solution_hydrogens geom
_atom_sites_solution_primary direct
_atom_sites_solution_secondary difmap
_audit_creation_method SHELXL-97
_cell_angle_alpha 90.00
_cell_angle_beta 110.2520(10)
_cell_angle_gamma 90.00
_cell_formula_units_Z 4
_cell_length_a 14.4807(10)
_cell_length_b 15.9232(11)
_cell_length_c 20.1442(13)
_cell_measurement_reflns_used 14413
_cell_measurement_temperature 123(2)
_cell_measurement_theta_max 25.04
_cell_measurement_theta_min 2.48
_cell_volume 4357.7(5)
_computing_cell_refinement
;
Bruker (2001). SAINT, version 6.02a, Bruker AXS Inc., Madison, 
Wisconsin, USA.
;
_computing_data_collection
;
Bruker (1999). SMART, version 5.059, Bruker AXS Inc., Madison, 
Wisconsin, USA.
;
_computing_data_reduction
;
Bruker (2001). SAINT, version 6.02a, Bruker AXS Inc., Madison, 
Wisconsin, USA.
;
_computing_molecular_graphics
;
Brandenburg, K. (2005). DIAMOND. Version 3.1. Crystal Impact GbR, Bonn, 
Germany.
;
_computing_publication_material
;
Bruker AXS (2003). SHELXTL. Version 6.14. Bruker AXS Inc., Madison, 
Wisconsin, USA.
;
_computing_structure_refinement
;
Sheldrick, G. M. (1997). SHELXS97 and SHELXL97. University of 
G\"ottingen, Germany.
;
_computing_structure_solution
;     
Sheldrick, G. M. (1997). SHELXS97 and SHELXL97. University of 
G\"ottingen, Germany. 
;
_diffrn_ambient_temperature 123(2)
_diffrn_detector_area_resol_mean '48 \um'
_diffrn_measured_fraction_theta_full 1.000
_diffrn_measured_fraction_theta_max 1.000
_diffrn_measurement_device_type 'Bruker-AXS SMART 2K CCD'
_diffrn_measurement_method 'omega scans'
_diffrn_radiation_monochromator graphite
_diffrn_radiation_source 'normal-focus sealed tube'
_diffrn_radiation_type MoK\a
_diffrn_radiation_wavelength 0.71073
_diffrn_reflns_av_R_equivalents 0.1722
_diffrn_reflns_av_sigmaI/netI 0.1139
_diffrn_reflns_limit_h_max 17
_diffrn_reflns_limit_h_min -17
_diffrn_reflns_limit_k_max 18
_diffrn_reflns_limit_k_min -18
_diffrn_reflns_limit_l_max 23
_diffrn_reflns_limit_l_min -23
_diffrn_reflns_number 46204
_diffrn_reflns_theta_full 25.05
_diffrn_reflns_theta_max 25.05
_diffrn_reflns_theta_min 1.51
_diffrn_standards_decay_% 0
_diffrn_standards_interval_count 1
_diffrn_standards_interval_time '44 h'
_diffrn_standards_number 360
_exptl_absorpt_coefficient_mu 0.419
_exptl_absorpt_correction_T_max 0.99330
_exptl_absorpt_correction_T_min 0.95352
_exptl_absorpt_correction_type numerical
_exptl_absorpt_process_details
;
Bruker AXS (2003). SHELXTL. Version 6.14. 
Bruker AXS Inc., Madison, Wisconsin, USA. 
;
_exptl_crystal_colour 'pale green'
_exptl_crystal_density_diffrn 1.405
_exptl_crystal_density_method 'not measured'
_exptl_crystal_description prism
_exptl_crystal_F_000 1912
_exptl_crystal_size_max 0.150
_exptl_crystal_size_mid 0.084
_exptl_crystal_size_min 0.016
_refine_diff_density_max 1.130
_refine_diff_density_min -1.227
_refine_diff_density_rms 0.122
_refine_ls_extinction_method none
_refine_ls_goodness_of_fit_ref 1.099
_refine_ls_hydrogen_treatment constr
_refine_ls_matrix_type full
_refine_ls_number_parameters 554
_refine_ls_number_reflns 7709
_refine_ls_number_restraints 0
_refine_ls_restrained_S_all 1.099
_refine_ls_R_factor_all 0.1326
_refine_ls_R_factor_gt 0.0819
_refine_ls_shift/su_max 0.000
_refine_ls_shift/su_mean 0.000
_refine_ls_structure_factor_coef Fsqd
_refine_ls_weighting_details 'calc w=1/[\s^2^(Fo^2^)+(0.0443P)^2^+23.5811P] where P=(Fo^2^+2Fc^2^)/3'
_refine_ls_weighting_scheme calc
_refine_ls_wR_factor_gt 0.1535
_refine_ls_wR_factor_ref 0.1689
_reflns_number_gt 5203
_reflns_number_total 7709
_reflns_threshold_expression I>2\s(I)
_cod_data_source_file om700590v-file003.cif
_cod_data_source_block Complex3
_cod_original_sg_symbol_H-M 'P 21/n'
_cod_database_code 4073732

loop_
_symmetry_equiv_pos_as_xyz
'x, y, z'
'-x+1/2, y+1/2, -z+1/2'
'-x, -y, -z'
'x-1/2, -y-1/2, z-1/2'

loop_
_atom_site_label
_atom_site_type_symbol
_atom_site_fract_x
_atom_site_fract_y
_atom_site_fract_z
_atom_site_U_iso_or_equiv
_atom_site_adp_type
_atom_site_occupancy
_atom_site_symmetry_multiplicity
_atom_site_calc_flag
_atom_site_refinement_flags
Ru1 Ru 0.94327(4) 0.79697(3) 0.22825(3) 0.01440(16) Uani 1 1 d .
O1 O 0.8227(3) 0.9051(3) 0.1928(2) 0.0207(11) Uani 1 1 d .
C1 C 1.0127(5) 0.8899(5) 0.2742(4) 0.0210(16) Uani 1 1 d .
H1A H 1.0817 0.8858 0.2985 0.025 Uiso 1 1 calc R
N1 N 0.9863(4) 0.8773(4) 0.0982(3) 0.0226(14) Uani 1 1 d .
N2 N 0.9970(4) 0.7428(4) 0.1011(3) 0.0233(15) Uani 1 1 d .
O2 O 0.8409(3) 0.6961(3) 0.1665(2) 0.0234(11) Uani 1 1 d .
C2 C 0.9630(5) 0.9692(4) 0.2738(3) 0.0166(15) Uani 1 1 d .
O3 O 0.8672(3) 0.7817(3) 0.2985(2) 0.0219(12) Uani 1 1 d .
C3 C 1.0109(6) 1.0392(5) 0.3137(4) 0.0278(18) Uani 1 1 d .
H3A H 1.0780 1.0350 0.3431 0.033 Uiso 1 1 calc R
N3 N 0.7870(5) 0.4313(4) -0.0212(3) 0.0243(15) Uani 1 1 d .
N4 N 1.1513(4) 0.7141(3) 0.2976(3) 0.0187(13) Uani 1 1 d .
C4 C 0.9602(7) 1.1149(5) 0.3104(4) 0.033(2) Uani 1 1 d .
H4A H 0.9917 1.1619 0.3381 0.039 Uiso 1 1 calc R
O4 O 0.8598(4) 0.4055(3) -0.0334(3) 0.0368(14) Uani 1 1 d .
N5 N 1.0309(4) 0.6430(3) 0.3081(3) 0.0182(13) Uani 1 1 d .
O5 O 0.7032(4) 0.4003(3) -0.0479(3) 0.0339(14) Uani 1 1 d .
C5 C 0.8646(6) 1.1195(5) 0.2664(4) 0.0308(19) Uani 1 1 d .
H5A H 0.8303 1.1712 0.2627 0.037 Uiso 1 1 calc R
N6 N 0.9203(5) 0.6267(5) 0.5550(3) 0.0343(17) Uani 1 1 d .
C6 C 0.8165(6) 1.0524(5) 0.2276(4) 0.0263(18) Uani 1 1 d .
H6A H 0.7497 1.0579 0.1977 0.032 Uiso 1 1 calc R
O6 O 0.9461(4) 0.5531(4) 0.5633(3) 0.0353(14) Uani 1 1 d .
O7 O 0.9075(6) 0.6680(4) 0.6021(3) 0.064(2) Uani 1 1 d .
C7 C 0.8644(5) 0.9766(4) 0.2315(4) 0.0214(17) Uani 1 1 d .
C8 C 0.7138(5) 0.9005(5) 0.1649(4) 0.0272(18) Uani 1 1 d .
H8A H 0.6878 0.9525 0.1369 0.033 Uiso 1 1 calc R
C9 C 0.6730(6) 0.8953(5) 0.2242(4) 0.036(2) Uani 1 1 d .
H9A H 0.6936 0.9449 0.2546 0.054 Uiso 1 1 calc R
H9B H 0.6980 0.8446 0.2522 0.054 Uiso 1 1 calc R
H9C H 0.6010 0.8931 0.2044 0.054 Uiso 1 1 calc R
C10 C 0.6852(6) 0.8262(5) 0.1159(5) 0.040(2) Uani 1 1 d .
H10A H 0.7134 0.8324 0.0783 0.061 Uiso 1 1 calc R
H10B H 0.6133 0.8232 0.0948 0.061 Uiso 1 1 calc R
H10C H 0.7103 0.7746 0.1425 0.061 Uiso 1 1 calc R
C11 C 0.9823(5) 0.8093(4) 0.1390(4) 0.0189(16) Uani 1 1 d .
C12 C 1.0007(6) 0.8512(5) 0.0364(4) 0.0295(19) Uani 1 1 d .
H12A H 1.0057 0.8865 -0.0002 0.035 Uiso 1 1 calc R
C13 C 1.0062(5) 0.7677(5) 0.0381(4) 0.0247(18) Uani 1 1 d .
H13A H 1.0149 0.7323 0.0028 0.030 Uiso 1 1 calc R
C14 C 1.0003(5) 0.6533(4) 0.1215(4) 0.0180(16) Uani 1 1 d .
H14A H 1.0464 0.6232 0.1032 0.022 Uiso 1 1 calc R
H14B H 1.0264 0.6491 0.1737 0.022 Uiso 1 1 calc R
C15 C 0.9033(5) 0.6115(4) 0.0946(3) 0.0160(15) Uani 1 1 d .
C16 C 0.8892(5) 0.5439(4) 0.0494(4) 0.0209(16) Uani 1 1 d .
H16A H 0.9408 0.5259 0.0338 0.025 Uiso 1 1 calc R
C17 C 0.7989(5) 0.5020(4) 0.0266(4) 0.0197(16) Uani 1 1 d .
C18 C 0.7231(5) 0.5256(4) 0.0501(4) 0.0232(17) Uani 1 1 d .
H18A H 0.6626 0.4957 0.0347 0.028 Uiso 1 1 calc R
C19 C 0.7359(5) 0.5918(5) 0.0951(4) 0.0246(17) Uani 1 1 d .
H19A H 0.6831 0.6089 0.1098 0.030 Uiso 1 1 calc R
C20 C 0.8267(5) 0.6362(4) 0.1207(3) 0.0189(16) Uani 1 1 d .
C21 C 0.9706(5) 0.9657(4) 0.1073(4) 0.0210(17) Uani 1 1 d .
C22 C 1.0482(5) 1.0134(4) 0.1509(4) 0.0204(16) Uani 1 1 d .
C23 C 1.0317(5) 1.0983(4) 0.1560(4) 0.0229(17) Uani 1 1 d .
H23A H 1.0841 1.1318 0.1856 0.027 Uiso 1 1 calc R
C24 C 0.9424(6) 1.1371(4) 0.1200(4) 0.0215(17) Uani 1 1 d .
C25 C 0.8669(5) 1.0870(5) 0.0756(4) 0.0238(17) Uani 1 1 d .
H25A H 0.8053 1.1121 0.0502 0.029 Uiso 1 1 calc R
C26 C 0.8795(5) 1.0010(5) 0.0676(4) 0.0225(17) Uani 1 1 d .
C27 C 1.1465(5) 0.9757(5) 0.1879(4) 0.0303(19) Uani 1 1 d .
H27A H 1.1912 1.0190 0.2160 0.045 Uiso 1 1 calc R
H27B H 1.1728 0.9529 0.1529 0.045 Uiso 1 1 calc R
H27C H 1.1403 0.9306 0.2191 0.045 Uiso 1 1 calc R
C28 C 0.9233(6) 1.2294(4) 0.1282(4) 0.033(2) Uani 1 1 d .
H28A H 0.9831 1.2556 0.1608 0.050 Uiso 1 1 calc R
H28B H 0.8697 1.2353 0.1471 0.050 Uiso 1 1 calc R
H28C H 0.9048 1.2571 0.0820 0.050 Uiso 1 1 calc R
C29 C 0.7984(6) 0.9510(5) 0.0149(4) 0.036(2) Uani 1 1 d .
H29A H 0.7414 0.9874 -0.0069 0.055 Uiso 1 1 calc R
H29B H 0.7794 0.9044 0.0393 0.055 Uiso 1 1 calc R
H29C H 0.8218 0.9287 -0.0218 0.055 Uiso 1 1 calc R
C30 C 1.0503(5) 0.7166(4) 0.2793(3) 0.0149(15) Uiso 1 1 d .
C31 C 1.1897(5) 0.6416(4) 0.3369(4) 0.0217(17) Uani 1 1 d .
H31A H 1.2573 0.6263 0.3554 0.026 Uiso 1 1 calc R
C32 C 1.1155(5) 0.5982(5) 0.3436(4) 0.0243(17) Uani 1 1 d .
H32A H 1.1195 0.5465 0.3680 0.029 Uiso 1 1 calc R
C33 C 0.9356(5) 0.6162(4) 0.3121(4) 0.0189(16) Uani 1 1 d .
H33A H 0.9365 0.5548 0.3201 0.023 Uiso 1 1 calc R
H33B H 0.8825 0.6287 0.2667 0.023 Uiso 1 1 calc R
C34 C 0.9153(5) 0.6616(4) 0.3718(4) 0.0177(16) Uani 1 1 d .
C35 C 0.9286(5) 0.6222(4) 0.4363(4) 0.0205(16) Uani 1 1 d .
H35A H 0.9516 0.5660 0.4445 0.025 Uiso 1 1 calc R
C36 C 0.9074(5) 0.6669(5) 0.4880(4) 0.0231(17) Uani 1 1 d .
C37 C 0.8733(6) 0.7496(5) 0.4776(4) 0.0304(19) Uani 1 1 d .
H37A H 0.8589 0.7791 0.5138 0.036 Uiso 1 1 calc R
C38 C 0.8612(5) 0.7874(5) 0.4135(4) 0.0273(18) Uani 1 1 d .
H38A H 0.8386 0.8439 0.4060 0.033 Uiso 1 1 calc R
C39 C 0.8813(5) 0.7452(5) 0.3594(4) 0.0209(17) Uani 1 1 d .
C40 C 1.2197(5) 0.7765(4) 0.2939(3) 0.0143(15) Uani 1 1 d .
C41 C 1.2560(5) 0.8319(5) 0.3508(4) 0.0209(17) Uani 1 1 d .
C42 C 1.3301(5) 0.8879(5) 0.3515(4) 0.0235(17) Uani 1 1 d .
H42A H 1.3533 0.9271 0.3892 0.028 Uiso 1 1 calc R
C43 C 1.3705(5) 0.8879(4) 0.2989(4) 0.0205(16) Uani 1 1 d .
C44 C 1.3363(5) 0.8295(4) 0.2448(4) 0.0201(16) Uani 1 1 d .
H44A H 1.3644 0.8290 0.2086 0.024 Uiso 1 1 calc R
C45 C 1.2630(5) 0.7717(4) 0.2412(4) 0.0195(16) Uani 1 1 d .
C46 C 1.2209(6) 0.8254(5) 0.4136(4) 0.034(2) Uani 1 1 d .
H46A H 1.2534 0.8686 0.4485 0.050 Uiso 1 1 calc R
H46B H 1.2373 0.7697 0.4353 0.050 Uiso 1 1 calc R
H46D H 1.1495 0.8336 0.3975 0.050 Uiso 1 1 calc R
C47 C 1.4505(6) 0.9486(5) 0.2991(5) 0.034(2) Uani 1 1 d .
H47A H 1.4659 0.9853 0.3405 0.051 Uiso 1 1 calc R
H47D H 1.4280 0.9826 0.2559 0.051 Uiso 1 1 calc R
H47B H 1.5095 0.9172 0.3009 0.051 Uiso 1 1 calc R
C48 C 1.2368(5) 0.7054(5) 0.1842(4) 0.0283(17) Uani 1 1 d .
H48D H 1.2757 0.7141 0.1535 0.042 Uiso 1 1 calc R
H48A H 1.1666 0.7093 0.1560 0.042 Uiso 1 1 calc R
H48B H 1.2511 0.6497 0.2061 0.042 Uiso 1 1 calc R

loop_
_atom_site_aniso_label
_atom_site_aniso_U_11
_atom_site_aniso_U_22
_atom_site_aniso_U_33
_atom_site_aniso_U_23
_atom_site_aniso_U_13
_atom_site_aniso_U_12
Ru1 0.0186(3) 0.0143(3) 0.0129(3) -0.0002(3) 0.0089(2) 0.0000(3)
O1 0.022(3) 0.022(3) 0.020(3) -0.001(2) 0.011(2) -0.003(2)
C1 0.018(4) 0.033(4) 0.017(4) 0.000(3) 0.012(3) 0.004(3)
N1 0.040(4) 0.017(3) 0.020(3) 0.000(3) 0.022(3) 0.001(3)
N2 0.027(4) 0.029(4) 0.018(3) -0.006(3) 0.013(3) -0.006(3)
O2 0.028(3) 0.028(3) 0.017(3) -0.001(2) 0.012(2) -0.003(2)
C2 0.024(4) 0.018(4) 0.013(4) -0.004(3) 0.013(3) 0.000(3)
O3 0.027(3) 0.021(3) 0.021(3) 0.003(2) 0.013(2) 0.002(2)
C3 0.034(5) 0.028(4) 0.023(4) -0.004(3) 0.013(4) -0.002(4)
N3 0.037(4) 0.021(3) 0.018(3) -0.005(3) 0.014(3) -0.006(3)
N4 0.026(3) 0.014(3) 0.020(3) -0.001(3) 0.013(3) 0.002(3)
C4 0.062(6) 0.020(4) 0.029(5) -0.008(4) 0.031(5) -0.008(4)
O4 0.039(3) 0.035(3) 0.043(4) -0.020(3) 0.022(3) -0.004(3)
N5 0.026(3) 0.015(3) 0.017(3) 0.000(2) 0.011(3) -0.003(3)
O5 0.039(3) 0.033(3) 0.028(3) -0.009(3) 0.009(3) -0.014(3)
C5 0.052(6) 0.018(4) 0.034(5) 0.000(4) 0.029(4) 0.006(4)
N6 0.043(4) 0.040(5) 0.023(4) 0.007(3) 0.016(3) 0.010(4)
C6 0.035(5) 0.026(4) 0.026(4) 0.007(3) 0.020(4) 0.009(4)
O6 0.051(4) 0.035(3) 0.025(3) 0.012(3) 0.019(3) 0.004(3)
O7 0.108(6) 0.070(5) 0.034(4) 0.018(3) 0.048(4) 0.034(4)
C7 0.033(5) 0.021(4) 0.020(4) 0.000(3) 0.023(4) 0.002(3)
C8 0.018(4) 0.028(4) 0.038(5) -0.001(4) 0.012(4) 0.006(3)
C9 0.027(5) 0.035(5) 0.051(6) 0.018(4) 0.021(4) 0.007(4)
C10 0.021(4) 0.048(6) 0.052(6) -0.007(4) 0.012(4) -0.006(4)
C11 0.018(4) 0.015(4) 0.021(4) -0.004(3) 0.004(3) 0.000(3)
C12 0.048(5) 0.024(4) 0.025(4) 0.007(3) 0.023(4) 0.000(4)
C13 0.036(5) 0.027(4) 0.017(4) -0.003(3) 0.019(4) -0.003(3)
C14 0.024(4) 0.019(4) 0.009(4) -0.004(3) 0.003(3) 0.004(3)
C15 0.020(4) 0.012(3) 0.014(4) 0.001(3) 0.003(3) 0.006(3)
C16 0.029(4) 0.020(4) 0.015(4) 0.001(3) 0.008(3) 0.005(3)
C17 0.029(4) 0.016(4) 0.016(4) -0.003(3) 0.010(3) -0.005(3)
C18 0.030(4) 0.021(4) 0.021(4) 0.001(3) 0.013(3) -0.010(3)
C19 0.026(4) 0.025(4) 0.026(4) -0.001(3) 0.013(3) 0.002(3)
C20 0.021(4) 0.021(4) 0.009(4) -0.003(3) -0.003(3) 0.002(3)
C21 0.031(4) 0.020(4) 0.015(4) 0.002(3) 0.012(3) 0.000(3)
C22 0.026(4) 0.023(4) 0.014(4) 0.002(3) 0.009(3) -0.004(3)
C23 0.027(4) 0.024(4) 0.019(4) -0.004(3) 0.009(3) -0.011(3)
C24 0.036(5) 0.017(4) 0.022(4) 0.001(3) 0.024(4) 0.000(3)
C25 0.019(4) 0.033(5) 0.023(4) 0.004(3) 0.013(3) 0.003(3)
C26 0.030(4) 0.027(4) 0.015(4) 0.000(3) 0.012(3) -0.011(3)
C27 0.029(4) 0.017(4) 0.045(5) 0.007(4) 0.012(4) -0.004(3)
C28 0.057(6) 0.017(4) 0.035(5) 0.006(3) 0.028(4) -0.001(4)
C29 0.041(5) 0.040(5) 0.023(5) -0.002(4) 0.004(4) -0.015(4)
C31 0.027(4) 0.013(4) 0.025(4) 0.005(3) 0.009(3) 0.003(3)
C32 0.030(4) 0.027(4) 0.018(4) 0.003(3) 0.011(3) 0.006(4)
C33 0.020(4) 0.019(4) 0.022(4) -0.003(3) 0.013(3) -0.003(3)
C34 0.014(4) 0.022(4) 0.015(4) 0.002(3) 0.003(3) -0.003(3)
C35 0.023(4) 0.016(4) 0.025(4) 0.002(3) 0.010(3) -0.001(3)
C36 0.021(4) 0.034(4) 0.018(4) 0.006(3) 0.012(3) 0.002(3)
C37 0.034(5) 0.037(5) 0.021(4) 0.000(4) 0.012(4) 0.006(4)
C38 0.035(4) 0.026(4) 0.025(4) 0.008(4) 0.015(3) 0.014(4)
C39 0.021(4) 0.022(4) 0.023(4) -0.003(3) 0.012(3) 0.003(3)
C40 0.022(4) 0.010(4) 0.014(4) 0.002(3) 0.009(3) 0.005(3)
C41 0.017(4) 0.037(4) 0.013(4) -0.002(3) 0.009(3) 0.007(3)
C42 0.016(4) 0.025(4) 0.026(4) -0.007(3) 0.004(3) 0.000(3)
C43 0.018(4) 0.014(4) 0.026(4) 0.000(3) 0.004(3) -0.002(3)
C44 0.023(4) 0.019(4) 0.022(4) 0.003(3) 0.014(3) -0.002(3)
C45 0.024(4) 0.024(4) 0.012(4) -0.001(3) 0.008(3) 0.005(3)
C46 0.041(5) 0.045(5) 0.019(4) -0.011(4) 0.015(4) 0.002(4)
C47 0.036(5) 0.028(5) 0.044(5) -0.007(4) 0.020(4) -0.011(4)
C48 0.024(4) 0.035(4) 0.026(4) -0.008(4) 0.009(3) -0.004(4)

loop_
_atom_type_symbol
_atom_type_description
_atom_type_scat_dispersion_real
_atom_type_scat_dispersion_imag
_atom_type_scat_source
C C 0.0033 0.0016 'International Tables Vol C Tables 4.2.6.8 and 6.1.1.4'
H H 0.0000 0.0000 'International Tables Vol C Tables 4.2.6.8 and 6.1.1.4'
N N 0.0061 0.0033 'International Tables Vol C Tables 4.2.6.8 and 6.1.1.4'
O O 0.0106 0.0060 'International Tables Vol C Tables 4.2.6.8 and 6.1.1.4'
Ru Ru -1.2594 0.8363 'International Tables Vol C Tables 4.2.6.8 and 6.1.1.4'

loop_
_geom_angle_atom_site_label_1
_geom_angle_atom_site_label_2
_geom_angle_atom_site_label_3
_geom_angle
C1 Ru1 C30 93.7(3)
C1 Ru1 C11 95.4(3)
C30 Ru1 C11 96.4(3)
C1 Ru1 O3 94.4(2)
C30 Ru1 O3 94.2(2)
C11 Ru1 O3 165.0(2)
C1 Ru1 O2 172.0(3)
C30 Ru1 O2 94.2(2)
C11 Ru1 O2 85.0(2)
O3 Ru1 O2 83.74(17)
C1 Ru1 O1 77.6(2)
C30 Ru1 O1 167.4(2)
C11 Ru1 O1 93.6(2)
O3 Ru1 O1 77.48(17)
O2 Ru1 O1 94.38(17)
C7 O1 C8 116.8(5)
C7 O1 Ru1 107.0(4)
C8 O1 Ru1 130.7(4)
C2 C1 Ru1 120.7(5)
C2 C1 H1A 119.6
Ru1 C1 H1A 119.6
C11 N1 C12 110.4(6)
C11 N1 C21 130.6(6)
C12 N1 C21 118.8(6)
C11 N2 C13 112.0(6)
C11 N2 C14 126.1(6)
C13 N2 C14 121.9(6)
C20 O2 Ru1 146.5(4)
C7 C2 C3 118.6(6)
C7 C2 C1 118.7(6)
C3 C2 C1 122.7(6)
C39 O3 Ru1 137.8(4)
C4 C3 C2 120.6(7)
C4 C3 H3A 119.7
C2 C3 H3A 119.7
O4 N3 O5 123.6(6)
O4 N3 C17 118.4(6)
O5 N3 C17 118.0(6)
C30 N4 C31 110.5(6)
C30 N4 C40 131.2(5)
C31 N4 C40 117.2(5)
C5 C4 C3 118.3(7)
C5 C4 H4A 120.8
C3 C4 H4A 120.8
C30 N5 C32 112.5(6)
C30 N5 C33 126.9(6)
C32 N5 C33 120.0(6)
C4 C5 C6 122.2(7)
C4 C5 H5A 118.9
C6 C5 H5A 118.9
O7 N6 O6 122.1(7)
O7 N6 C36 118.8(7)
O6 N6 C36 119.0(7)
C5 C6 C7 120.3(7)
C5 C6 H6A 119.8
C7 C6 H6A 119.8
C6 C7 C2 119.9(7)
C6 C7 O1 124.8(7)
C2 C7 O1 115.2(6)
O1 C8 C10 107.7(6)
O1 C8 C9 111.1(6)
C10 C8 C9 112.5(7)
O1 C8 H8A 108.5
C10 C8 H8A 108.5
C9 C8 H8A 108.5
C8 C9 H9A 109.5
C8 C9 H9B 109.5
H9A C9 H9B 109.5
C8 C9 H9C 109.5
H9A C9 H9C 109.5
H9B C9 H9C 109.5
C8 C10 H10A 109.5
C8 C10 H10B 109.5
H10A C10 H10B 109.5
C8 C10 H10C 109.5
H10A C10 H10C 109.5
H10B C10 H10C 109.5
N2 C11 N1 103.3(6)
N2 C11 Ru1 123.6(5)
N1 C11 Ru1 132.4(5)
C13 C12 N1 107.6(7)
C13 C12 H12A 126.2
N1 C12 H12A 126.2
C12 C13 N2 106.6(7)
C12 C13 H13A 126.7
N2 C13 H13A 126.7
C15 C14 N2 113.4(6)
C15 C14 H14A 108.9
N2 C14 H14A 108.9
C15 C14 H14B 108.9
N2 C14 H14B 108.9
H14A C14 H14B 107.7
C16 C15 C20 119.9(6)
C16 C15 C14 119.9(6)
C20 C15 C14 119.9(6)
C15 C16 C17 119.9(7)
C15 C16 H16A 120.1
C17 C16 H16A 120.1
C18 C17 C16 121.3(6)
C18 C17 N3 120.5(6)
C16 C17 N3 118.2(6)
C19 C18 C17 119.6(7)
C19 C18 H18A 120.2
C17 C18 H18A 120.2
C18 C19 C20 121.5(7)
C18 C19 H19A 119.3
C20 C19 H19A 119.3
O2 C20 C19 121.6(6)
O2 C20 C15 120.7(6)
C19 C20 C15 117.7(6)
C22 C21 C26 122.5(7)
C22 C21 N1 118.9(6)
C26 C21 N1 118.4(6)
C23 C22 C21 117.4(7)
C23 C22 C27 121.1(6)
C21 C22 C27 121.5(7)
C22 C23 C24 123.3(7)
C22 C23 H23A 118.4
C24 C23 H23A 118.4
C23 C24 C25 117.5(7)
C23 C24 C28 123.1(7)
C25 C24 C28 119.5(7)
C24 C25 C26 121.9(7)
C24 C25 H25A 119.0
C26 C25 H25A 119.0
C25 C26 C21 117.5(7)
C25 C26 C29 119.8(7)
C21 C26 C29 122.6(7)
C22 C27 H27A 109.5
C22 C27 H27B 109.5
H27A C27 H27B 109.5
C22 C27 H27C 109.5
H27A C27 H27C 109.5
H27B C27 H27C 109.5
C24 C28 H28A 109.5
C24 C28 H28B 109.5
H28A C28 H28B 109.5
C24 C28 H28C 109.5
H28A C28 H28C 109.5
H28B C28 H28C 109.5
C26 C29 H29A 109.5
C26 C29 H29B 109.5
H29A C29 H29B 109.5
C26 C29 H29C 109.5
H29A C29 H29C 109.5
H29B C29 H29C 109.5
N5 C30 N4 102.4(5)
N5 C30 Ru1 121.7(5)
N4 C30 Ru1 135.8(5)
C32 C31 N4 108.1(6)
C32 C31 H31A 125.9
N4 C31 H31A 125.9
C31 C32 N5 106.4(6)
C31 C32 H32A 126.8
N5 C32 H32A 126.8
N5 C33 C34 110.4(5)
N5 C33 H33A 109.6
C34 C33 H33A 109.6
N5 C33 H33B 109.6
C34 C33 H33B 109.6
H33A C33 H33B 108.1
C35 C34 C39 121.1(7)
C35 C34 C33 121.6(6)
C39 C34 C33 117.4(6)
C36 C35 C34 118.4(7)
C36 C35 H35A 120.8
C34 C35 H35A 120.8
C35 C36 C37 122.2(7)
C35 C36 N6 119.1(7)
C37 C36 N6 118.7(7)
C38 C37 C36 118.4(7)
C38 C37 H37A 120.8
C36 C37 H37A 120.8
C37 C38 C39 121.8(7)
C37 C38 H38A 119.1
C39 C38 H38A 119.1
O3 C39 C38 120.7(6)
O3 C39 C34 121.1(7)
C38 C39 C34 118.1(7)
C41 C40 C45 120.8(6)
C41 C40 N4 118.0(6)
C45 C40 N4 120.1(6)
C42 C41 C40 118.9(6)
C42 C41 C46 120.9(7)
C40 C41 C46 120.0(6)
C43 C42 C41 121.6(7)
C43 C42 H42A 119.2
C41 C42 H42A 119.2
C42 C43 C44 118.2(6)
C42 C43 C47 122.0(7)
C44 C43 C47 119.8(7)
C43 C44 C45 123.0(7)
C43 C44 H44A 118.5
C45 C44 H44A 118.5
C44 C45 C40 117.2(6)
C44 C45 C48 119.3(6)
C40 C45 C48 123.4(6)
C41 C46 H46A 109.5
C41 C46 H46B 109.5
H46A C46 H46B 109.5
C41 C46 H46D 109.5
H46A C46 H46D 109.5
H46B C46 H46D 109.5
C43 C47 H47A 109.5
C43 C47 H47D 109.5
H47A C47 H47D 109.5
C43 C47 H47B 109.5
H47A C47 H47B 109.5
H47D C47 H47B 109.5
C45 C48 H48D 109.5
C45 C48 H48A 109.5
H48D C48 H48A 109.5
C45 C48 H48B 109.5
H48D C48 H48B 109.5
H48A C48 H48B 109.5

loop_
_geom_bond_atom_site_label_1
_geom_bond_atom_site_label_2
_geom_bond_distance
Ru1 C1 1.848(7)
Ru1 C30 1.999(6)
Ru1 C11 2.072(7)
Ru1 O3 2.087(5)
Ru1 O2 2.246(5)
Ru1 O1 2.379(5)
O1 C7 1.394(8)
O1 C8 1.481(8)
C1 C2 1.450(9)
C1 H1A 0.9500
N1 C11 1.373(9)
N1 C12 1.394(9)
N1 C21 1.447(9)
N2 C11 1.365(9)
N2 C13 1.380(9)
N2 C14 1.479(9)
O2 C20 1.294(8)
C2 C7 1.392(10)
C2 C3 1.409(10)
O3 C39 1.308(8)
C3 C4 1.401(11)
C3 H3A 0.9500
N3 O4 1.234(8)
N3 O5 1.246(7)
N3 C17 1.452(9)
N4 C30 1.380(8)
N4 C31 1.401(8)
N4 C40 1.422(8)
C4 C5 1.363(11)
C4 H4A 0.9500
N5 C30 1.378(8)
N5 C32 1.384(9)
N5 C33 1.473(8)
C5 C6 1.365(11)
C5 H5A 0.9500
N6 O7 1.219(8)
N6 O6 1.225(8)
N6 C36 1.446(9)
C6 C7 1.381(10)
C6 H6A 0.9500
C8 C10 1.504(11)
C8 C9 1.508(10)
C8 H8A 1.0000
C9 H9A 0.9800
C9 H9B 0.9800
C9 H9C 0.9800
C10 H10A 0.9800
C10 H10B 0.9800
C10 H10C 0.9800
C12 C13 1.331(10)
C12 H12A 0.9500
C13 H13A 0.9500
C14 C15 1.478(9)
C14 H14A 0.9900
C14 H14B 0.9900
C15 C16 1.378(9)
C15 C20 1.437(9)
C16 C17 1.397(10)
C16 H16A 0.9500
C17 C18 1.389(10)
C18 C19 1.362(10)
C18 H18A 0.9500
C19 C20 1.422(10)
C19 H19A 0.9500
C21 C22 1.388(10)
C21 C26 1.402(10)
C22 C23 1.384(10)
C22 C27 1.486(10)
C23 C24 1.389(10)
C23 H23A 0.9500
C24 C25 1.397(10)
C24 C28 1.516(10)
C25 C26 1.398(10)
C25 H25A 0.9500
C26 C29 1.509(10)
C27 H27A 0.9800
C27 H27B 0.9800
C27 H27C 0.9800
C28 H28A 0.9800
C28 H28B 0.9800
C28 H28C 0.9800
C29 H29A 0.9800
C29 H29B 0.9800
C29 H29C 0.9800
C31 C32 1.324(10)
C31 H31A 0.9500
C32 H32A 0.9500
C33 C34 1.517(9)
C33 H33A 0.9900
C33 H33B 0.9900
C34 C35 1.394(9)
C34 C39 1.412(10)
C35 C36 1.379(10)
C35 H35A 0.9500
C36 C37 1.396(10)
C37 C38 1.381(10)
C37 H37A 0.9500
C38 C39 1.393(10)
C38 H38A 0.9500
C40 C41 1.397(9)
C40 C45 1.409(9)
C41 C42 1.391(10)
C41 C46 1.522(10)
C42 C43 1.377(10)
C42 H42A 0.9500
C43 C44 1.387(10)
C43 C47 1.508(10)
C44 C45 1.387(10)
C44 H44A 0.9500
C45 C48 1.508(10)
C46 H46A 0.9800
C46 H46B 0.9800
C46 H46D 0.9800
C47 H47A 0.9800
C47 H47D 0.9800
C47 H47B 0.9800
C48 H48D 0.9800
C48 H48A 0.9800
C48 H48B 0.9800

loop_
_geom_torsion_atom_site_label_1
_geom_torsion_atom_site_label_2
_geom_torsion_atom_site_label_3
_geom_torsion_atom_site_label_4
_geom_torsion
C1 Ru1 O1 C7 -7.0(4)
C30 Ru1 O1 C7 40.5(11)
C11 Ru1 O1 C7 -101.8(4)
O3 Ru1 O1 C7 90.4(4)
O2 Ru1 O1 C7 173.0(4)
C1 Ru1 O1 C8 -159.3(6)
C30 Ru1 O1 C8 -111.7(10)
C11 Ru1 O1 C8 106.0(5)
O3 Ru1 O1 C8 -61.9(5)
O2 Ru1 O1 C8 20.7(5)
C30 Ru1 C1 C2 -163.3(6)
C11 Ru1 C1 C2 99.9(6)
O3 Ru1 C1 C2 -68.8(5)
O2 Ru1 C1 C2 7(2)
O1 Ru1 C1 C2 7.4(5)
C1 Ru1 O2 C20 128.0(17)
C30 Ru1 O2 C20 -61.5(8)
C11 Ru1 O2 C20 34.6(8)
O3 Ru1 O2 C20 -155.3(8)
O1 Ru1 O2 C20 127.8(8)
Ru1 C1 C2 C7 -7.1(9)
Ru1 C1 C2 C3 173.6(5)
C1 Ru1 O3 C39 -85.6(7)
C30 Ru1 O3 C39 8.4(7)
C11 Ru1 O3 C39 143.6(9)
O2 Ru1 O3 C39 102.2(7)
O1 Ru1 O3 C39 -161.9(7)
C7 C2 C3 C4 -0.5(11)
C1 C2 C3 C4 178.7(7)
C2 C3 C4 C5 -1.5(11)
C3 C4 C5 C6 2.0(12)
C4 C5 C6 C7 -0.3(12)
C5 C6 C7 C2 -1.8(11)
C5 C6 C7 O1 -178.3(6)
C3 C2 C7 C6 2.2(10)
C1 C2 C7 C6 -177.1(6)
C3 C2 C7 O1 179.0(6)
C1 C2 C7 O1 -0.3(9)
C8 O1 C7 C6 -21.4(9)
Ru1 O1 C7 C6 -178.0(6)
C8 O1 C7 C2 162.1(6)
Ru1 O1 C7 C2 5.4(7)
C7 O1 C8 C10 171.2(6)
Ru1 O1 C8 C10 -38.8(8)
C7 O1 C8 C9 -65.2(8)
Ru1 O1 C8 C9 84.9(7)
C13 N2 C11 N1 -2.0(8)
C14 N2 C11 N1 179.6(6)
C13 N2 C11 Ru1 170.0(5)
C14 N2 C11 Ru1 -8.3(10)
C12 N1 C11 N2 1.4(8)
C21 N1 C11 N2 176.0(7)
C12 N1 C11 Ru1 -169.7(5)
C21 N1 C11 Ru1 5.0(11)
C1 Ru1 C11 N2 146.0(6)
C30 Ru1 C11 N2 51.6(6)
O3 Ru1 C11 N2 -83.3(11)
O2 Ru1 C11 N2 -42.0(5)
O1 Ru1 C11 N2 -136.1(5)
C1 Ru1 C11 N1 -44.5(7)
C30 Ru1 C11 N1 -138.9(7)
O3 Ru1 C11 N1 86.2(11)
O2 Ru1 C11 N1 127.5(7)
O1 Ru1 C11 N1 33.4(7)
C11 N1 C12 C13 -0.3(9)
C21 N1 C12 C13 -175.6(7)
N1 C12 C13 N2 -1.0(9)
C11 N2 C13 C12 2.0(9)
C14 N2 C13 C12 -179.6(7)
C11 N2 C14 C15 90.7(8)
C13 N2 C14 C15 -87.5(8)
N2 C14 C15 C16 119.1(7)
N2 C14 C15 C20 -66.7(8)
C20 C15 C16 C17 2.8(10)
C14 C15 C16 C17 177.0(6)
C15 C16 C17 C18 -1.7(10)
C15 C16 C17 N3 179.8(6)
O4 N3 C17 C18 -170.6(7)
O5 N3 C17 C18 9.8(10)
O4 N3 C17 C16 7.9(10)
O5 N3 C17 C16 -171.7(6)
C16 C17 C18 C19 1.2(11)
N3 C17 C18 C19 179.7(6)
C17 C18 C19 C20 -2.0(11)
Ru1 O2 C20 C19 -175.6(5)
Ru1 O2 C20 C15 5.2(12)
C18 C19 C20 O2 -176.1(7)
C18 C19 C20 C15 3.1(10)
C16 C15 C20 O2 175.7(6)
C14 C15 C20 O2 1.5(10)
C16 C15 C20 C19 -3.5(10)
C14 C15 C20 C19 -177.7(6)
C11 N1 C21 C22 84.0(9)
C12 N1 C21 C22 -101.8(8)
C11 N1 C21 C26 -100.6(9)
C12 N1 C21 C26 73.6(9)
C26 C21 C22 C23 2.1(10)
N1 C21 C22 C23 177.3(6)
C26 C21 C22 C27 -174.9(7)
N1 C21 C22 C27 0.3(10)
C21 C22 C23 C24 0.1(11)
C27 C22 C23 C24 177.1(7)
C22 C23 C24 C25 -1.3(11)
C22 C23 C24 C28 177.3(7)
C23 C24 C25 C26 0.4(10)
C28 C24 C25 C26 -178.3(7)
C24 C25 C26 C21 1.6(10)
C24 C25 C26 C29 -175.5(7)
C22 C21 C26 C25 -3.0(10)
N1 C21 C26 C25 -178.2(6)
C22 C21 C26 C29 174.0(7)
N1 C21 C26 C29 -1.2(10)
C32 N5 C30 N4 1.3(7)
C33 N5 C30 N4 172.7(6)
C32 N5 C30 Ru1 -177.5(5)
C33 N5 C30 Ru1 -6.0(9)
C31 N4 C30 N5 -0.9(7)
C40 N4 C30 N5 -168.8(6)
C31 N4 C30 Ru1 177.5(5)
C40 N4 C30 Ru1 9.6(11)
C1 Ru1 C30 N5 134.1(5)
C11 Ru1 C30 N5 -130.0(5)
O3 Ru1 C30 N5 39.5(5)
O2 Ru1 C30 N5 -44.5(5)
O1 Ru1 C30 N5 87.9(11)
C1 Ru1 C30 N4 -44.1(7)
C11 Ru1 C30 N4 51.8(7)
O3 Ru1 C30 N4 -138.7(7)
O2 Ru1 C30 N4 137.2(7)
O1 Ru1 C30 N4 -90.3(12)
C30 N4 C31 C32 0.3(8)
C40 N4 C31 C32 170.1(6)
N4 C31 C32 N5 0.5(8)
C30 N5 C32 C31 -1.2(8)
C33 N5 C32 C31 -173.2(6)
C30 N5 C33 C34 -78.0(8)
C32 N5 C33 C34 92.9(7)
N5 C33 C34 C35 -102.2(7)
N5 C33 C34 C39 78.5(8)
C39 C34 C35 C36 0.1(10)
C33 C34 C35 C36 -179.2(6)
C34 C35 C36 C37 0.1(11)
C34 C35 C36 N6 179.6(6)
O7 N6 C36 C35 175.4(7)
O6 N6 C36 C35 -2.7(11)
O7 N6 C36 C37 -5.0(11)
O6 N6 C36 C37 176.9(7)
C35 C36 C37 C38 -0.4(11)
N6 C36 C37 C38 -180.0(7)
C36 C37 C38 C39 0.5(12)
Ru1 O3 C39 C38 133.4(6)
Ru1 O3 C39 C34 -47.7(10)
C37 C38 C39 O3 178.5(7)
C37 C38 C39 C34 -0.3(11)
C35 C34 C39 O3 -178.9(6)
C33 C34 C39 O3 0.4(10)
C35 C34 C39 C38 0.0(10)
C33 C34 C39 C38 179.3(6)
C30 N4 C40 C41 86.2(9)
C31 N4 C40 C41 -81.1(8)
C30 N4 C40 C45 -105.9(8)
C31 N4 C40 C45 86.9(8)
C45 C40 C41 C42 5.8(10)
N4 C40 C41 C42 173.7(6)
C45 C40 C41 C46 -169.0(6)
N4 C40 C41 C46 -1.1(9)
C40 C41 C42 C43 -2.3(10)
C46 C41 C42 C43 172.5(7)
C41 C42 C43 C44 -0.8(10)
C41 C42 C43 C47 179.8(7)
C42 C43 C44 C45 0.5(11)
C47 C43 C44 C45 179.9(7)
C43 C44 C45 C40 2.8(10)
C43 C44 C45 C48 -174.5(7)
C41 C40 C45 C44 -6.0(10)
N4 C40 C45 C44 -173.6(6)
C41 C40 C45 C48 171.2(7)
N4 C40 C45 C48 3.6(10)
